data_4071376
loop_
_publ_author_name
'Agapie, Theodor'
'Henling, Lawrence M.'
'DiPasquale, Antonio G.'
'Rheingold, Arnold L.'
'Bercaw, John E.'

_publ_section_title
;
 Zirconium and Titanium Complexes Supported by Tridentate LX2Ligands
 Having Two Phenolates Linked to Furan, Thiophene, and Pyridine Donors:
 Precatalysts for Propylene Polymerization and Oligomerization
;
_journal_issue 23
_journal_name_full Organometallics
_journal_page_first 6245
_journal_paper_doi 10.1021/om800136y
_journal_volume 27
_journal_year 2008
_chemical_formula_moiety 'C46 H56 O3 Ti'
_chemical_formula_sum 'C46 H56 O3 Ti'
_chemical_formula_weight 704.81
_chemical_name_systematic
;
 ?
;
_space_group_IT_number 2
_symmetry_cell_setting triclinic
_symmetry_space_group_name_Hall '-P 1'
_symmetry_space_group_name_H-M 'P -1'
_atom_sites_solution_hydrogens geom
_atom_sites_solution_primary direct
_atom_sites_solution_secondary difmap
_audit_creation_method SHELXL-97
_cell_angle_alpha 85.053(3)
_cell_angle_beta 76.411(3)
_cell_angle_gamma 85.591(3)
_cell_formula_units_Z 2
_cell_length_a 9.5660(14)
_cell_length_b 14.100(2)
_cell_length_c 15.100(2)
_cell_measurement_reflns_used 4160
_cell_measurement_temperature 100(2)
_cell_measurement_theta_max 32.77
_cell_measurement_theta_min 2.31
_cell_volume 1968.9(5)
_computing_cell_refinement 'Bruker SAINT v6.45A'
_computing_data_collection 'Bruker SMART v5.630'
_computing_data_reduction 'Bruker SAINT v6.45A'
_computing_molecular_graphics 'Bruker XP v5.1'
_computing_publication_material 'Bruker XCIF v6.12'
_computing_structure_refinement 'Bruker XL v6.12'
_computing_structure_solution 'Bruker XS v6.12'
_diffrn_ambient_temperature 100(2)
_diffrn_measured_fraction_theta_full 0.455
_diffrn_measured_fraction_theta_max 0.455
_diffrn_measurement_device_type 'Bruker SMART 1000'
_diffrn_measurement_method '\w scans at 5 \f settings'
_diffrn_radiation_monochromator graphite
_diffrn_radiation_source 'fine-focus sealed tube'
_diffrn_radiation_type MoK\a
_diffrn_radiation_wavelength 0.71073
_diffrn_reflns_av_R_equivalents 0.0000
_diffrn_reflns_av_sigmaI/netI 0.0555
_diffrn_reflns_limit_h_max 14
_diffrn_reflns_limit_h_min -14
_diffrn_reflns_limit_k_max 21
_diffrn_reflns_limit_k_min -18
_diffrn_reflns_limit_l_max 19
_diffrn_reflns_limit_l_min -22
_diffrn_reflns_number 15510
_diffrn_reflns_theta_full 33.27
_diffrn_reflns_theta_max 33.27
_diffrn_reflns_theta_min 1.94
_exptl_absorpt_coefficient_mu 0.256
_exptl_absorpt_correction_T_max 0.9650
_exptl_absorpt_correction_T_min 0.9157
_exptl_absorpt_correction_type none
_exptl_crystal_colour Red
_exptl_crystal_density_diffrn 1.189
_exptl_crystal_density_meas 0
_exptl_crystal_density_method 'not measured'
_exptl_crystal_description Slab
_exptl_crystal_F_000 756
_exptl_crystal_size_max 0.35
_exptl_crystal_size_mid 0.14
_exptl_crystal_size_min 0.14
_refine_diff_density_max 0.941
_refine_diff_density_min -0.482
_refine_diff_density_rms 0.063
_refine_ls_extinction_method none
_refine_ls_goodness_of_fit_ref 1.730
_refine_ls_hydrogen_treatment Riding
_refine_ls_matrix_type 'Full matrix'
_refine_ls_number_parameters 464
_refine_ls_number_reflns 15510
_refine_ls_number_restraints 0
_refine_ls_restrained_S_all 1.730
_refine_ls_R_factor_all 0.0616
_refine_ls_R_factor_gt 0.0516
_refine_ls_shift/su_max 0.001
_refine_ls_shift/su_mean 0.000
_refine_ls_structure_factor_coef Fsqd
_refine_ls_weighting_details w=1/s^2^(Fo^2^)
_refine_ls_weighting_scheme sigma
_refine_ls_wR_factor_gt 0.1067
_refine_ls_wR_factor_ref 0.1083
_reflns_number_gt 12954
_reflns_number_total 15510
_reflns_threshold_expression >2sigma(I)
_cod_data_source_file om800136y_si_002.cif
_cod_data_source_block ta29
_cod_depositor_comments
;
The following automatic conversions were performed:

'_symmetry_cell_setting' value 'Triclinic' changed to 'triclinic'
according to /home/saulius/struct/CIF-dictionaries/cif_core.dic
dictionary named 'cif_core.dic' version 2.4.1 from
2010-06-29.

'_refine_ls_weighting_scheme' value 'Sigma' changed to
'sigma' according to
/home/saulius/struct/CIF-dictionaries/cif_core.dic dictionary named
'cif_core.dic' version 2.4.1 from 2010-06-29.

Automatic conversion script
Id: cif_fix_values 1715 2011-07-08 13:25:40Z adriana 

The following automatic conversions were performed:

'_atom_sites_solution_primary' value 'Direct methods' was changed to
'direct'.

'_atom_sites_solution_secondary' value 'Difference Fourier map' was
changed to 'difmap'.

'_atom_sites_solution_hydrogens' value 'Geometric positions' was
changed to 'geom'.

Automatic conversion script
Id: cif_fix_values 6452 2018-10-05 10:23:21Z andrius 
;
_cod_original_cell_volume 1969.0(5)
_cod_original_sg_symbol_H-M P-1
_cod_database_code 4071376

loop_
_symmetry_equiv_pos_as_xyz
'x, y, z'
'-x, -y, -z'

loop_
_atom_site_label
_atom_site_type_symbol
_atom_site_fract_x
_atom_site_fract_y
_atom_site_fract_z
_atom_site_U_iso_or_equiv
_atom_site_adp_type
_atom_site_occupancy
_atom_site_symmetry_multiplicity
_atom_site_calc_flag
_atom_site_refinement_flags
Ti1 Ti 0.78454(5) 0.73167(3) 0.51968(3) 0.01827(13) Uani 1 1 d .
O1 O 0.80611(15) 0.81191(10) 0.41373(11) 0.0182(4) Uani 1 1 d .
O2 O 0.68868(16) 0.65707(10) 0.61996(11) 0.0171(4) Uani 1 1 d .
O3 O 0.55743(16) 0.74811(11) 0.50039(11) 0.0167(4) Uani 1 1 d .
C1 C 0.7604(3) 0.82457(16) 0.33491(18) 0.0171(6) Uani 1 1 d .
C2 C 0.8482(3) 0.86511(16) 0.25471(18) 0.0167(6) Uani 1 1 d .
C3 C 0.7998(3) 0.86523(16) 0.17431(17) 0.0189(6) Uani 1 1 d .
H3 H 0.8601 0.8897 0.1191 0.023 Uiso 1 1 calc R
C4 C 0.6682(3) 0.83154(17) 0.17020(17) 0.0178(6) Uani 1 1 d .
C5 C 0.5817(3) 0.79851(16) 0.25125(17) 0.0186(6) Uani 1 1 d .
H5 H 0.4907 0.7763 0.2506 0.022 Uiso 1 1 calc R
C6 C 0.6220(3) 0.79614(16) 0.33469(17) 0.0164(6) Uani 1 1 d .
C7 C 0.5170(3) 0.77013(17) 0.41734(18) 0.0202(6) Uani 1 1 d .
C8 C 0.3716(3) 0.7679(2) 0.43411(19) 0.0371(8) Uani 1 1 d .
H8 H 0.3146 0.7800 0.3902 0.045 Uiso 1 1 calc R
C9 C 0.3199(3) 0.7443(2) 0.52841(19) 0.0365(8) Uani 1 1 d .
H9 H 0.2218 0.7374 0.5585 0.044 Uiso 1 1 calc R
C10 C 0.4318(3) 0.73326(17) 0.56867(18) 0.0195(6) Uani 1 1 d .
C11 C 0.4405(3) 0.70430(16) 0.66125(17) 0.0167(6) Uani 1 1 d .
C12 C 0.3156(3) 0.71614(16) 0.73015(17) 0.0192(6) Uani 1 1 d .
H12 H 0.2336 0.7499 0.7150 0.023 Uiso 1 1 calc R
C13 C 0.3067(3) 0.68078(17) 0.81902(18) 0.0183(6) Uani 1 1 d .
C14 C 0.4287(2) 0.62756(17) 0.83707(17) 0.0193(6) Uani 1 1 d .
H14 H 0.4234 0.6005 0.8975 0.023 Uiso 1 1 calc R
C15 C 0.5560(3) 0.61204(17) 0.77254(17) 0.0165(6) Uani 1 1 d .
C16 C 0.5645(3) 0.65791(17) 0.68376(18) 0.0177(6) Uani 1 1 d .
C17 C 0.9869(3) 0.91398(17) 0.25606(17) 0.0194(6) Uani 1 1 d .
C18 C 1.1009(2) 0.84430(18) 0.28673(18) 0.0317(8) Uani 1 1 d .
H18A H 1.1311 0.7951 0.2430 0.047 Uiso 1 1 calc R
H18B H 1.0598 0.8143 0.3473 0.047 Uiso 1 1 calc R
H18C H 1.1844 0.8791 0.2895 0.047 Uiso 1 1 calc R
C19 C 0.9462(3) 0.99397(18) 0.32278(17) 0.0315(7) Uani 1 1 d .
H19A H 1.0317 1.0287 0.3214 0.047 Uiso 1 1 calc R
H19B H 0.9091 0.9660 0.3848 0.047 Uiso 1 1 calc R
H19C H 0.8720 1.0381 0.3045 0.047 Uiso 1 1 calc R
C20 C 1.0579(2) 0.95926(17) 0.16218(16) 0.0259(7) Uani 1 1 d .
H20A H 1.1425 0.9919 0.1667 0.039 Uiso 1 1 calc R
H20B H 0.9890 1.0054 0.1407 0.039 Uiso 1 1 calc R
H20C H 1.0877 0.9095 0.1189 0.039 Uiso 1 1 calc R
C21 C 0.6223(3) 0.82998(18) 0.07975(17) 0.0217(7) Uani 1 1 d .
C22 C 0.6512(3) 0.72929(18) 0.04652(18) 0.0406(8) Uani 1 1 d .
H22A H 0.6218 0.7280 -0.0113 0.061 Uiso 1 1 calc R
H22B H 0.5961 0.6844 0.0923 0.061 Uiso 1 1 calc R
H22C H 0.7542 0.7109 0.0373 0.061 Uiso 1 1 calc R
C23 C 0.7015(3) 0.90006(18) 0.00580(17) 0.0349(8) Uani 1 1 d .
H23A H 0.6842 0.9646 0.0270 0.052 Uiso 1 1 calc R
H23B H 0.6661 0.8981 -0.0498 0.052 Uiso 1 1 calc R
H23C H 0.8050 0.8825 -0.0072 0.052 Uiso 1 1 calc R
C24 C 0.4599(2) 0.8578(2) 0.09342(18) 0.0403(8) Uani 1 1 d .
H24A H 0.4378 0.9180 0.1231 0.060 Uiso 1 1 calc R
H24B H 0.4045 0.8077 0.1319 0.060 Uiso 1 1 calc R
H24C H 0.4344 0.8654 0.0339 0.060 Uiso 1 1 calc R
C25 C 0.1722(3) 0.69418(18) 0.89584(17) 0.0215(6) Uani 1 1 d .
C26 C 0.1138(3) 0.59731(17) 0.93320(17) 0.0261(7) Uani 1 1 d .
H26A H 0.0866 0.5664 0.8845 0.039 Uiso 1 1 calc R
H26B H 0.0291 0.6062 0.9835 0.039 Uiso 1 1 calc R
H26C H 0.1882 0.5571 0.9556 0.039 Uiso 1 1 calc R
C27 C 0.0536(3) 0.75588(18) 0.86197(18) 0.0347(8) Uani 1 1 d .
H27A H 0.0889 0.8188 0.8388 0.052 Uiso 1 1 calc R
H27B H -0.0311 0.7631 0.9126 0.052 Uiso 1 1 calc R
H27C H 0.0272 0.7252 0.8129 0.052 Uiso 1 1 calc R
C28 C 0.2090(3) 0.74437(19) 0.97337(18) 0.0363(8) Uani 1 1 d .
H28A H 0.2872 0.7075 0.9949 0.054 Uiso 1 1 calc R
H28B H 0.1237 0.7491 1.0239 0.054 Uiso 1 1 calc R
H28C H 0.2395 0.8085 0.9506 0.054 Uiso 1 1 calc R
C29 C 0.6799(3) 0.54290(17) 0.79231(17) 0.0200(7) Uani 1 1 d .
C30 C 0.6422(3) 0.49531(18) 0.88867(17) 0.0305(7) Uani 1 1 d .
H30A H 0.5543 0.4610 0.8968 0.046 Uiso 1 1 calc R
H30B H 0.6265 0.5440 0.9331 0.046 Uiso 1 1 calc R
H30C H 0.7216 0.4503 0.8981 0.046 Uiso 1 1 calc R
C31 C 0.8187(2) 0.59357(18) 0.78308(18) 0.0289(7) Uani 1 1 d .
H31A H 0.8034 0.6407 0.8290 0.043 Uiso 1 1 calc R
H31B H 0.8458 0.6258 0.7219 0.043 Uiso 1 1 calc R
H31C H 0.8960 0.5467 0.7925 0.043 Uiso 1 1 calc R
C32 C 0.7061(3) 0.46324(16) 0.72572(17) 0.0282(7) Uani 1 1 d .
H32A H 0.7781 0.4156 0.7415 0.042 Uiso 1 1 calc R
H32B H 0.7413 0.4905 0.6632 0.042 Uiso 1 1 calc R
H32C H 0.6157 0.4329 0.7301 0.042 Uiso 1 1 calc R
C33 C 0.9519(2) 0.63004(16) 0.47438(17) 0.0225(7) Uani 1 1 d .
H33A H 1.0427 0.6585 0.4414 0.027 Uiso 1 1 calc R
H33B H 0.9694 0.5825 0.5234 0.027 Uiso 1 1 calc R
C34 C 0.8717(3) 0.59289(17) 0.41289(18) 0.0199(7) Uani 1 1 d .
C35 C 0.7526(3) 0.53807(18) 0.44750(19) 0.0278(7) Uani 1 1 d .
H35 H 0.7274 0.5191 0.5109 0.033 Uiso 1 1 calc R
C36 C 0.6705(3) 0.51090(19) 0.3899(2) 0.0347(8) Uani 1 1 d .
H36 H 0.5894 0.4742 0.4146 0.042 Uiso 1 1 calc R
C37 C 0.7055(3) 0.53659(19) 0.2981(2) 0.0321(8) Uani 1 1 d .
H37 H 0.6491 0.5174 0.2595 0.038 Uiso 1 1 calc R
C38 C 0.8233(3) 0.59058(18) 0.26180(19) 0.0271(7) Uani 1 1 d .
H38 H 0.8491 0.6077 0.1981 0.033 Uiso 1 1 calc R
C39 C 0.9026(3) 0.61912(18) 0.31893(18) 0.0242(7) Uani 1 1 d .
H39 H 0.9811 0.6580 0.2938 0.029 Uiso 1 1 calc R
C40 C 0.8913(2) 0.81645(17) 0.58793(16) 0.0218(6) Uani 1 1 d .
H40A H 0.9404 0.7788 0.6314 0.026 Uiso 1 1 calc R
H40B H 0.9591 0.8587 0.5458 0.026 Uiso 1 1 calc R
C41 C 0.7566(3) 0.86771(18) 0.63345(18) 0.0213(6) Uani 1 1 d .
C42 C 0.6810(3) 0.93371(17) 0.58384(18) 0.0275(7) Uani 1 1 d .
H42 H 0.7222 0.9501 0.5213 0.033 Uiso 1 1 calc R
C43 C 0.5480(3) 0.97519(19) 0.6244(2) 0.0363(8) Uani 1 1 d .
H43 H 0.4988 1.0192 0.5892 0.044 Uiso 1 1 calc R
C44 C 0.4864(3) 0.95334(19) 0.7149(2) 0.0335(8) Uani 1 1 d .
H44 H 0.3950 0.9819 0.7422 0.040 Uiso 1 1 calc R
C45 C 0.5583(3) 0.88958(18) 0.76577(19) 0.0298(7) Uani 1 1 d .
H45 H 0.5165 0.8746 0.8285 0.036 Uiso 1 1 calc R
C46 C 0.6914(3) 0.84725(18) 0.72567(18) 0.0244(7) Uani 1 1 d .
H46 H 0.7394 0.8034 0.7616 0.029 Uiso 1 1 calc R

loop_
_atom_site_aniso_label
_atom_site_aniso_U_11
_atom_site_aniso_U_22
_atom_site_aniso_U_33
_atom_site_aniso_U_23
_atom_site_aniso_U_13
_atom_site_aniso_U_12
Ti1 0.0132(3) 0.0206(3) 0.0215(3) -0.0004(2) -0.0052(2) -0.0019(2)
O1 0.0143(10) 0.0224(10) 0.0191(11) -0.0003(9) -0.0056(9) -0.0056(8)
O2 0.0107(9) 0.0217(10) 0.0187(11) 0.0001(8) -0.0039(8) 0.0004(8)
O3 0.0102(9) 0.0229(10) 0.0165(11) -0.0004(9) -0.0025(8) -0.0005(8)
C1 0.0200(15) 0.0132(14) 0.0184(17) -0.0014(13) -0.0055(13) 0.0026(12)
C2 0.0161(15) 0.0149(14) 0.0188(17) -0.0007(13) -0.0039(13) 0.0000(12)
C3 0.0169(15) 0.0210(15) 0.0152(16) -0.0019(13) 0.0044(13) -0.0020(12)
C4 0.0198(15) 0.0163(14) 0.0174(16) -0.0033(13) -0.0048(13) 0.0016(12)
C5 0.0148(14) 0.0181(15) 0.0243(17) 0.0014(14) -0.0075(13) -0.0028(12)
C6 0.0140(14) 0.0165(14) 0.0184(17) 0.0008(13) -0.0041(13) 0.0002(12)
C7 0.0185(16) 0.0241(16) 0.0186(17) 0.0049(14) -0.0076(13) -0.0029(13)
C8 0.0155(16) 0.067(2) 0.030(2) 0.0176(17) -0.0138(15) -0.0051(15)
C9 0.0110(15) 0.063(2) 0.030(2) 0.0214(17) -0.0012(14) -0.0047(15)
C10 0.0116(15) 0.0224(15) 0.0220(17) 0.0044(14) -0.0004(13) -0.0036(12)
C11 0.0119(14) 0.0185(15) 0.0201(17) -0.0004(13) -0.0044(13) -0.0036(12)
C12 0.0128(15) 0.0188(15) 0.0272(18) 0.0009(14) -0.0072(13) -0.0021(12)
C13 0.0151(15) 0.0188(15) 0.0222(17) -0.0034(13) -0.0048(13) -0.0048(12)
C14 0.0213(15) 0.0229(15) 0.0155(16) -0.0006(12) -0.0072(13) -0.0039(13)
C15 0.0157(15) 0.0188(14) 0.0176(16) -0.0026(13) -0.0072(13) -0.0040(12)
C16 0.0142(15) 0.0159(14) 0.0248(18) -0.0087(13) -0.0053(14) -0.0010(12)
C17 0.0165(15) 0.0224(15) 0.0189(17) 0.0010(13) -0.0025(13) -0.0067(12)
C18 0.0148(15) 0.0427(19) 0.035(2) 0.0102(16) -0.0035(14) -0.0095(14)
C19 0.0313(17) 0.0345(18) 0.0306(19) -0.0025(15) -0.0063(15) -0.0170(14)
C20 0.0226(15) 0.0291(17) 0.0284(19) 0.0009(14) -0.0095(14) -0.0093(13)
C21 0.0214(16) 0.0272(16) 0.0168(16) -0.0035(14) -0.0044(13) -0.0021(13)
C22 0.058(2) 0.0413(19) 0.0268(19) -0.0116(16) -0.0128(17) -0.0103(17)
C23 0.0371(19) 0.0448(19) 0.0248(19) 0.0054(16) -0.0119(15) -0.0088(16)
C24 0.0244(17) 0.075(2) 0.0249(18) -0.0051(17) -0.0116(15) -0.0055(16)
C25 0.0166(14) 0.0267(16) 0.0194(17) -0.0024(14) -0.0007(13) -0.0005(13)
C26 0.0214(16) 0.0338(17) 0.0230(17) 0.0003(14) -0.0041(13) -0.0065(13)
C27 0.0202(16) 0.0400(18) 0.0355(19) -0.0011(16) 0.0081(15) 0.0035(14)
C28 0.0307(17) 0.0437(19) 0.0325(19) -0.0158(16) 0.0029(15) -0.0073(15)
C29 0.0160(15) 0.0253(15) 0.0184(17) 0.0025(14) -0.0055(13) 0.0024(13)
C30 0.0259(16) 0.0347(17) 0.0313(19) 0.0052(15) -0.0113(15) 0.0017(14)
C31 0.0175(15) 0.0376(18) 0.0330(19) 0.0013(15) -0.0105(14) 0.0012(14)
C32 0.0231(16) 0.0263(16) 0.0360(19) 0.0008(15) -0.0112(14) 0.0052(13)
C33 0.0186(15) 0.0227(15) 0.0253(17) -0.0019(13) -0.0036(13) 0.0006(12)
C34 0.0163(15) 0.0169(15) 0.0269(18) -0.0048(14) -0.0052(14) 0.0023(12)
C35 0.0295(18) 0.0249(16) 0.0282(18) -0.0057(14) -0.0036(15) -0.0028(14)
C36 0.0291(18) 0.0308(18) 0.046(2) -0.0104(17) -0.0059(17) -0.0114(14)
C37 0.0320(18) 0.0338(18) 0.036(2) -0.0165(17) -0.0139(16) -0.0022(15)
C38 0.0295(17) 0.0276(17) 0.0255(18) -0.0092(14) -0.0089(15) 0.0069(14)
C39 0.0182(15) 0.0233(16) 0.0291(19) -0.0062(15) -0.0007(14) 0.0011(13)
C40 0.0195(14) 0.0260(16) 0.0204(17) 0.0011(13) -0.0045(13) -0.0074(13)
C41 0.0220(16) 0.0212(15) 0.0232(18) -0.0076(14) -0.0064(14) -0.0064(13)
C42 0.0398(19) 0.0187(15) 0.0236(18) -0.0059(14) -0.0051(15) -0.0022(14)
C43 0.045(2) 0.0278(17) 0.038(2) -0.0051(17) -0.0176(17) 0.0142(15)
C44 0.0284(17) 0.0328(18) 0.041(2) -0.0168(17) -0.0107(17) 0.0085(15)
C45 0.0315(19) 0.0294(17) 0.0287(19) -0.0111(15) -0.0022(15) -0.0068(15)
C46 0.0274(17) 0.0236(16) 0.0272(19) -0.0064(15) -0.0134(15) -0.0042(13)

loop_
_atom_type_symbol
_atom_type_description
_atom_type_scat_dispersion_real
_atom_type_scat_dispersion_imag
_atom_type_scat_source
C C 0.0033 0.0016 'International Tables Vol C Tables 4.2.6.8 and 6.1.1.4'
H H 0.0000 0.0000 'International Tables Vol C Tables 4.2.6.8 and 6.1.1.4'
O O 0.0106 0.0060 'International Tables Vol C Tables 4.2.6.8 and 6.1.1.4'
Ti Ti 0.2776 0.4457 'International Tables Vol C Tables 4.2.6.8 and 6.1.1.4'

loop_
_geom_angle_atom_site_label_1
_geom_angle_atom_site_label_2
_geom_angle_atom_site_label_3
_geom_angle
_geom_angle_publ_flag
O2 Ti1 O1 157.26(7) yes
O2 Ti1 C33 96.38(9) yes
O1 Ti1 C33 98.64(9) yes
O2 Ti1 C40 98.76(8) yes
O1 Ti1 C40 95.52(8) yes
C33 Ti1 C40 99.44(9) yes
O2 Ti1 O3 78.80(6) yes
O1 Ti1 O3 78.46(6) yes
C33 Ti1 O3 130.82(8) yes
C40 Ti1 O3 129.74(8) yes
O2 Ti1 C34 96.43(8) yes
O1 Ti1 C34 86.44(8) yes
C33 Ti1 C34 34.74(8) yes
C40 Ti1 C34 133.18(9) yes
O3 Ti1 C34 96.57(7) yes
O2 Ti1 C41 85.98(8) yes
O1 Ti1 C41 96.31(8) yes
C33 Ti1 C41 132.30(9) yes
C40 Ti1 C41 33.94(7) yes
O3 Ti1 C41 96.49(7) yes
C34 Ti1 C41 166.94(7) yes
C1 O1 Ti1 140.67(15) ?
C16 O2 Ti1 140.08(15) ?
C10 O3 C7 107.91(17) ?
C10 O3 Ti1 126.00(14) ?
C7 O3 Ti1 126.01(14) ?
O1 C1 C6 118.6(2) ?
O1 C1 C2 121.0(2) ?
C6 C1 C2 120.3(2) ?
C3 C2 C1 117.1(2) ?
C3 C2 C17 121.1(2) ?
C1 C2 C17 121.7(2) ?
C2 C3 C4 124.0(2) ?
C5 C4 C3 116.8(2) ?
C5 C4 C21 121.2(2) ?
C3 C4 C21 122.0(2) ?
C4 C5 C6 122.8(2) ?
C5 C6 C1 118.6(2) ?
C5 C6 C7 118.4(2) ?
C1 C6 C7 122.9(2) ?
C8 C7 O3 107.6(2) ?
C8 C7 C6 131.1(2) ?
O3 C7 C6 121.1(2) ?
C7 C8 C9 107.9(2) ?
C10 C9 C8 109.0(2) ?
C9 C10 O3 107.5(2) ?
C9 C10 C11 131.8(2) ?
O3 C10 C11 120.5(2) ?
C12 C11 C16 119.1(2) ?
C12 C11 C10 117.7(2) ?
C16 C11 C10 123.0(2) ?
C11 C12 C13 122.6(2) ?
C12 C13 C14 116.5(2) ?
C12 C13 C25 123.6(2) ?
C14 C13 C25 119.9(2) ?
C15 C14 C13 124.3(2) ?
C14 C15 C16 116.9(2) ?
C14 C15 C29 122.4(2) ?
C16 C15 C29 120.6(2) ?
O2 C16 C11 118.7(2) ?
O2 C16 C15 121.4(2) ?
C11 C16 C15 119.9(2) ?
C20 C17 C18 106.9(2) ?
C20 C17 C19 107.9(2) ?
C18 C17 C19 108.9(2) ?
C20 C17 C2 112.2(2) ?
C18 C17 C2 112.6(2) ?
C19 C17 C2 108.30(19) ?
C23 C21 C24 107.1(2) ?
C23 C21 C22 109.1(2) ?
C24 C21 C22 108.7(2) ?
C23 C21 C4 112.5(2) ?
C24 C21 C4 110.1(2) ?
C22 C21 C4 109.3(2) ?
C13 C25 C28 110.0(2) ?
C13 C25 C27 111.3(2) ?
C28 C25 C27 107.7(2) ?
C13 C25 C26 109.8(2) ?
C28 C25 C26 109.4(2) ?
C27 C25 C26 108.5(2) ?
C31 C29 C32 109.9(2) ?
C31 C29 C30 107.1(2) ?
C32 C29 C30 107.2(2) ?
C31 C29 C15 112.06(19) ?
C32 C29 C15 108.76(19) ?
C30 C29 C15 111.6(2) ?
C34 C33 Ti1 91.80(14) ?
C35 C34 C39 116.9(2) ?
C35 C34 C33 121.3(2) ?
C39 C34 C33 121.5(2) ?
C35 C34 Ti1 96.23(16) ?
C39 C34 Ti1 115.77(16) ?
C33 C34 Ti1 53.47(12) ?
C36 C35 C34 120.6(3) ?
C35 C36 C37 120.8(3) ?
C36 C37 C38 119.9(3) ?
C39 C38 C37 119.3(3) ?
C38 C39 C34 122.4(3) ?
C41 C40 Ti1 93.37(15) ?
C46 C41 C42 116.7(2) ?
C46 C41 C40 121.9(2) ?
C42 C41 C40 121.1(2) ?
C46 C41 Ti1 118.56(17) ?
C42 C41 Ti1 95.17(16) ?
C40 C41 Ti1 52.69(12) ?
C43 C42 C41 121.3(3) ?
C44 C43 C42 120.6(3) ?
C43 C44 C45 119.5(3) ?
C46 C45 C44 120.3(3) ?
C45 C46 C41 121.5(3) ?

loop_
_geom_bond_atom_site_label_1
_geom_bond_atom_site_label_2
_geom_bond_distance
_geom_bond_publ_flag
Ti1 O2 1.8605(16) yes
Ti1 O1 1.8576(16) yes
Ti1 C33 2.094(2) yes
Ti1 C40 2.105(2) yes
Ti1 O3 2.2510(15) yes
Ti1 C34 2.605(3) yes
Ti1 C41 2.641(2) yes
O1 C1 1.355(3) ?
O2 C16 1.342(3) ?
O3 C10 1.404(3) ?
O3 C7 1.400(3) ?
C1 C6 1.414(3) ?
C1 C2 1.405(3) ?
C2 C3 1.397(3) ?
C2 C17 1.546(3) ?
C3 C4 1.396(3) ?
C4 C5 1.373(3) ?
C4 C21 1.532(3) ?
C5 C6 1.399(3) ?
C6 C7 1.446(3) ?
C7 C8 1.356(3) ?
C8 C9 1.413(3) ?
C9 C10 1.343(3) ?
C10 C11 1.442(3) ?
C11 C12 1.398(3) ?
C11 C16 1.408(3) ?
C12 C13 1.376(3) ?
C13 C14 1.407(3) ?
C13 C25 1.528(3) ?
C14 C15 1.385(3) ?
C15 C16 1.424(3) ?
C15 C29 1.544(3) ?
C17 C20 1.529(3) ?
C17 C18 1.537(3) ?
C17 C19 1.544(3) ?
C21 C23 1.525(3) ?
C21 C24 1.542(3) ?
C21 C22 1.530(3) ?
C25 C28 1.540(3) ?
C25 C27 1.533(3) ?
C25 C26 1.527(3) ?
C29 C31 1.528(3) ?
C29 C32 1.539(3) ?
C29 C30 1.523(3) ?
C33 C34 1.485(3) ?
C34 C35 1.398(3) ?
C34 C39 1.402(3) ?
C35 C36 1.395(3) ?
C36 C37 1.370(3) ?
C37 C38 1.385(3) ?
C38 C39 1.377(3) ?
C40 C41 1.477(3) ?
C41 C46 1.400(3) ?
C41 C42 1.407(3) ?
C42 C43 1.385(3) ?
C43 C44 1.373(3) ?
C44 C45 1.381(3) ?
C45 C46 1.388(3) ?
